data_4506436
loop_
_publ_author_name
'Bouzaid, Jocelyne'
'Schultz, Madeleine'
'Lao, Zane'
'Bartley, John'
'Bostrom, Thor'
'McMurtrie, John'

_publ_section_title
;
 Supramolecular Selection in Molecular Alloys
;
_journal_issue 8
_journal_name_full 'Crystal Growth &amp; Design'
_journal_page_first 3906
_journal_paper_doi 10.1021/cg300320r
_journal_volume 12
_journal_year 2012
_chemical_formula_moiety ' C30 H24 N6 Ni0.65 Ru0.35, 2(P F6)'
_chemical_formula_sum 'C30 H24 F12 N6 Ni0.65 P2 Ru0.35'
_chemical_formula_weight 832.03
_chemical_name_systematic
; 
 ? 
;
_space_group_IT_number 165
_symmetry_cell_setting trigonal
_symmetry_space_group_name_Hall '-P 3 2"c'
_symmetry_space_group_name_H-M 'P -3 c 1'
_atom_sites_solution_hydrogens geom
_atom_sites_solution_primary direct
_atom_sites_solution_secondary difmap
_audit_creation_method SHELXL-97
_cell_angle_alpha 90.00
_cell_angle_beta 90.00
_cell_angle_gamma 120.00
_cell_formula_units_Z 2
_cell_length_a 10.68488(17)
_cell_length_b 10.68488(17)
_cell_length_c 16.4633(3)
_cell_measurement_reflns_used 3469
_cell_measurement_temperature 225(2)
_cell_measurement_theta_max 27.6854
_cell_measurement_theta_min 3.3047
_cell_volume 1627.75(5)
_computing_cell_refinement
;
CrysAlis RED, Oxford Diffraction Ltd.,
Version 1.171.32.13 (release 29-11-2007 CrysAlis171 .NET)
(compiled Nov 29 2007,17:23:28)
;
_computing_data_collection
;
CrysAlis CCD, Oxford Diffraction Ltd.,
Version 1.171.32.13 (release 29-11-2007 CrysAlis171 .NET)
(compiled Nov 29 2007,17:23:28)
;
_computing_data_reduction
;
CrysAlis RED, Oxford Diffraction Ltd.,
Version 1.171.32.13 (release 29-11-2007 CrysAlis171 .NET)
(compiled Nov 29 2007,17:23:28)
;
_computing_molecular_graphics
;ORTEPIII (Farrugia, 1997)
WINGX-32 (Farrugia, 1999)
;
_computing_publication_material 'enCIFer 1.0 (CCDC, 2003)'
_computing_structure_refinement 'SHELXL-97 (Sheldrick, 1997)'
_computing_structure_solution 'SIR97 (Altomare, et. al. 1997)'
_diffrn_ambient_temperature 225(2)
_diffrn_detector_area_resol_mean 16.0774
_diffrn_measured_fraction_theta_full 0.996
_diffrn_measured_fraction_theta_max 0.897
_diffrn_measurement_device_type 'Oxford Diffraction Gemini'
_diffrn_measurement_method \w
_diffrn_radiation_monochromator graphite
_diffrn_radiation_source 'Enhance (Mo) X-ray Source'
_diffrn_radiation_type MoK\a
_diffrn_radiation_wavelength 0.71073
_diffrn_reflns_av_R_equivalents 0.0157
_diffrn_reflns_av_sigmaI/netI 0.0130
_diffrn_reflns_limit_h_max 11
_diffrn_reflns_limit_h_min -11
_diffrn_reflns_limit_k_max 13
_diffrn_reflns_limit_k_min -13
_diffrn_reflns_limit_l_max 21
_diffrn_reflns_limit_l_min -21
_diffrn_reflns_number 5217
_diffrn_reflns_theta_full 25.00
_diffrn_reflns_theta_max 27.74
_diffrn_reflns_theta_min 3.31
_diffrn_standards_decay_% 0
_diffrn_standards_number 0
_exptl_absorpt_coefficient_mu 0.757
_exptl_absorpt_correction_T_max 1
_exptl_absorpt_correction_T_min 0.97254
_exptl_absorpt_correction_type multi-scan
_exptl_absorpt_process_details
;
CrysAlis RED, Oxford Diffraction Ltd.,
Version 1.171.32.29 (release 10-06-2008 CrysAlis171 .NET)
(compiled Jun 10 2008,16:49:55)
Empirical absorption correction using spherical harmonics,
 implemented in SCALE3 ABSPACK scaling algorithm.
;
_exptl_crystal_colour red
_exptl_crystal_density_diffrn 1.698
_exptl_crystal_density_method 'not measured'
_exptl_crystal_description needle
_exptl_crystal_F_000 835
_exptl_crystal_size_max 0.38
_exptl_crystal_size_mid 0.21
_exptl_crystal_size_min 0.20
_refine_diff_density_max 0.378
_refine_diff_density_min -0.463
_refine_diff_density_rms 0.058
_refine_ls_extinction_method none
_refine_ls_goodness_of_fit_ref 1.029
_refine_ls_hydrogen_treatment constr
_refine_ls_matrix_type full
_refine_ls_number_parameters 80
_refine_ls_number_reflns 1149
_refine_ls_number_restraints 0
_refine_ls_restrained_S_all 1.029
_refine_ls_R_factor_all 0.0372
_refine_ls_R_factor_gt 0.0313
_refine_ls_shift/su_max 0.000
_refine_ls_shift/su_mean 0.000
_refine_ls_structure_factor_coef Fsqd
_refine_ls_weighting_details 'calc w=1/[\s^2^(Fo^2^)+(0.0300P)^2^+1.5000P] where P=(Fo^2^+2Fc^2^)/3'
_refine_ls_weighting_scheme calc
_refine_ls_wR_factor_gt 0.0754
_refine_ls_wR_factor_ref 0.0771
_reflns_number_gt 966
_reflns_number_total 1149
_reflns_threshold_expression >2sigma(I)
_cod_data_source_file cg300320r_si_007.cif
_cod_data_source_block 6
_cod_original_sg_symbol_H-M P-3c1
_cod_database_code 4506436

loop_
_symmetry_equiv_pos_as_xyz
'x, y, z'
'-y, x-y, z'
'-x+y, -x, z'
'x-y, -y, -z+1/2'
'-x, -x+y, -z+1/2'
'y, x, -z+1/2'
'-x, -y, -z'
'y, -x+y, -z'
'x-y, x, -z'
'-x+y, y, z-1/2'
'x, x-y, z-1/2'
'-y, -x, z-1/2'

loop_
_atom_site_label
_atom_site_type_symbol
_atom_site_fract_x
_atom_site_fract_y
_atom_site_fract_z
_atom_site_U_iso_or_equiv
_atom_site_adp_type
_atom_site_occupancy
_atom_site_symmetry_multiplicity
_atom_site_calc_flag
_atom_site_refinement_flags
_atom_site_disorder_group
C1 C 0.1642(3) 0.2240(3) 0.38243(14) 0.0462(5) Uani 1 1 d . .
H1 H 0.1954 0.1604 0.4000 0.055 Uiso 1 1 calc R .
C2 C 0.2034(3) 0.3468(3) 0.42664(15) 0.0518(6) Uani 1 1 d . .
H2 H 0.2594 0.3665 0.4739 0.062 Uiso 1 1 calc R .
C3 C 0.1594(3) 0.4403(3) 0.40068(15) 0.0547(6) Uani 1 1 d . .
H3 H 0.1832 0.5241 0.4308 0.066 Uiso 1 1 calc R .
C4 C 0.0798(3) 0.4109(3) 0.32999(15) 0.0496(6) Uani 1 1 d . .
H4 H 0.0509 0.4754 0.3107 0.060 Uiso 1 1 calc R .
C5 C 0.0433(2) 0.2853(2) 0.28805(12) 0.0351(4) Uani 1 1 d . .
N1 N 0.08260(18) 0.19067(18) 0.31477(9) 0.0352(4) Uani 1 1 d . .
F1 F 0.6869(2) 0.2242(2) 0.31564(11) 0.0929(6) Uani 1 1 d . .
F2 F 0.7981(3) 0.3567(3) 0.42627(12) 0.1112(8) Uani 1 1 d . .
P1 P 0.6667 0.3333 0.37017(6) 0.0554(3) Uani 1 3 d S .
Ru1 Ru 0.0000 0.0000 0.2500 0.02874(16) Uani 0.35 6 d SP 1
Ni1 Ni 0.0000 0.0000 0.2500 0.02874(16) Uani 0.65 6 d SP 2

loop_
_atom_site_aniso_label
_atom_site_aniso_U_11
_atom_site_aniso_U_22
_atom_site_aniso_U_33
_atom_site_aniso_U_23
_atom_site_aniso_U_13
_atom_site_aniso_U_12
C1 0.0499(14) 0.0430(12) 0.0423(12) -0.0050(10) -0.0142(10) 0.0206(11)
C2 0.0529(15) 0.0475(14) 0.0442(13) -0.0109(11) -0.0150(11) 0.0170(11)
C3 0.0618(16) 0.0409(13) 0.0528(14) -0.0159(11) -0.0085(13) 0.0193(12)
C4 0.0577(15) 0.0384(12) 0.0542(14) -0.0058(11) -0.0051(12) 0.0251(11)
C5 0.0339(11) 0.0328(10) 0.0360(10) 0.0005(9) 0.0015(9) 0.0147(9)
N1 0.0346(9) 0.0339(9) 0.0339(8) -0.0016(7) -0.0037(7) 0.0146(8)
F1 0.1179(16) 0.0909(14) 0.0837(12) 0.0004(10) 0.0330(12) 0.0626(13)
F2 0.1138(17) 0.144(2) 0.0798(12) 0.0202(13) -0.0310(12) 0.0677(15)
P1 0.0682(5) 0.0682(5) 0.0298(5) 0.000 0.000 0.0341(2)
Ru1 0.02926(19) 0.02926(19) 0.0277(3) 0.000 0.000 0.01463(9)
Ni1 0.02926(19) 0.02926(19) 0.0277(3) 0.000 0.000 0.01463(9)

loop_
_atom_type_symbol
_atom_type_description
_atom_type_scat_dispersion_real
_atom_type_scat_dispersion_imag
_atom_type_scat_source
C C 0.0033 0.0016 'International Tables Vol C Tables 4.2.6.8 and 6.1.1.4'
H H 0.0000 0.0000 'International Tables Vol C Tables 4.2.6.8 and 6.1.1.4'
N N 0.0061 0.0033 'International Tables Vol C Tables 4.2.6.8 and 6.1.1.4'
F F 0.0171 0.0103 'International Tables Vol C Tables 4.2.6.8 and 6.1.1.4'
P P 0.1023 0.0942 'International Tables Vol C Tables 4.2.6.8 and 6.1.1.4'
Ru Ru -1.2594 0.8363 'International Tables Vol C Tables 4.2.6.8 and 6.1.1.4'
Ni Ni 0.3393 1.1124 'International Tables Vol C Tables 4.2.6.8 and 6.1.1.4'

loop_
_geom_angle_atom_site_label_1
_geom_angle_atom_site_label_2
_geom_angle_atom_site_label_3
_geom_angle
_geom_angle_site_symmetry_1
_geom_angle_site_symmetry_3
N1 C1 C2 122.6(2) . .
N1 C1 H1 118.7 . .
C2 C1 H1 118.7 . .
C1 C2 C3 118.8(2) . .
C1 C2 H2 120.6 . .
C3 C2 H2 120.6 . .
C2 C3 C4 119.6(2) . .
C2 C3 H3 120.2 . .
C4 C3 H3 120.2 . .
C3 C4 C5 119.0(2) . .
C3 C4 H4 120.5 . .
C5 C4 H4 120.5 . .
N1 C5 C4 121.54(19) . .
N1 C5 C5 114.85(11) . 5
C4 C5 C5 123.60(14) . 5
C5 N1 C1 118.32(18) . .
C5 N1 Ru1 115.57(13) . .
C1 N1 Ru1 126.00(15) . .
F1 P1 F1 90.56(11) . 2_655
F1 P1 F1 90.56(11) . 3_665
F1 P1 F1 90.56(11) 2_655 3_665
F1 P1 F2 90.55(12) . .
F1 P1 F2 89.14(11) 2_655 .
F1 P1 F2 178.85(12) 3_665 .
F1 P1 F2 89.14(11) . 3_665
F1 P1 F2 178.85(12) 2_655 3_665
F1 P1 F2 90.55(12) 3_665 3_665
F2 P1 F2 89.76(13) . 3_665
F1 P1 F2 178.85(12) . 2_655
F1 P1 F2 90.55(12) 2_655 2_655
F1 P1 F2 89.14(11) 3_665 2_655
F2 P1 F2 89.76(13) . 2_655
F2 P1 F2 89.76(13) 3_665 2_655
N1 Ru1 N1 172.45(10) . 4
N1 Ru1 N1 90.07(9) . 6
N1 Ru1 N1 95.77(6) 4 6
N1 Ru1 N1 95.77(6) . 3
N1 Ru1 N1 90.07(9) 4 3
N1 Ru1 N1 78.84(9) 6 3
N1 Ru1 N1 78.84(9) . 5
N1 Ru1 N1 95.77(6) 4 5
N1 Ru1 N1 95.77(6) 6 5
N1 Ru1 N1 172.45(10) 3 5
N1 Ru1 N1 95.77(6) . 2
N1 Ru1 N1 78.84(9) 4 2
N1 Ru1 N1 172.45(10) 6 2
N1 Ru1 N1 95.77(6) 3 2
N1 Ru1 N1 90.07(9) 5 2

loop_
_geom_bond_atom_site_label_1
_geom_bond_atom_site_label_2
_geom_bond_distance
_geom_bond_site_symmetry_2
C1 N1 1.348(3) .
C1 C2 1.371(3) .
C1 H1 0.9400 .
C2 C3 1.367(4) .
C2 H2 0.9400 .
C3 C4 1.382(3) .
C3 H3 0.9400 .
C4 C5 1.380(3) .
C4 H4 0.9400 .
C5 N1 1.348(3) .
C5 C5 1.487(4) 5
N1 Ru1 2.0660(16) .
F1 P1 1.5702(18) .
F2 P1 1.593(2) .
P1 F1 1.5702(18) 2_655
P1 F1 1.5702(18) 3_665
P1 F2 1.593(2) 3_665
P1 F2 1.593(2) 2_655
Ru1 N1 2.0660(16) 4
Ru1 N1 2.0660(16) 6
Ru1 N1 2.0660(16) 3
Ru1 N1 2.0660(16) 5
Ru1 N1 2.0660(16) 2

loop_
_geom_torsion_atom_site_label_1
_geom_torsion_atom_site_label_2
_geom_torsion_atom_site_label_3
_geom_torsion_atom_site_label_4
_geom_torsion
_geom_torsion_site_symmetry_1
_geom_torsion_site_symmetry_4
N1 C1 C2 C3 -0.7(4) . .
C1 C2 C3 C4 -1.5(4) . .
C2 C3 C4 C5 1.6(4) . .
C3 C4 C5 N1 0.5(4) . .
C3 C4 C5 C5 179.3(3) . 5
C4 C5 N1 C1 -2.6(3) . .
C5 C5 N1 C1 178.5(2) 5 .
C4 C5 N1 Ru1 174.00(17) . .
C5 C5 N1 Ru1 -4.9(3) 5 .
C2 C1 N1 C5 2.7(3) . .
C2 C1 N1 Ru1 -173.44(18) . .
C5 N1 Ru1 N1 -43.00(14) . 4
C1 N1 Ru1 N1 133.27(18) . 4
C5 N1 Ru1 N1 97.72(15) . 6
C1 N1 Ru1 N1 -86.01(18) . 6
C5 N1 Ru1 N1 176.51(15) . 3
C1 N1 Ru1 N1 -7.22(18) . 3
C5 N1 Ru1 N1 1.86(11) . 5
C1 N1 Ru1 N1 178.1(2) . 5
C5 N1 Ru1 N1 -87.08(18) . 2
C1 N1 Ru1 N1 89.19(15) . 2
